data_4131068
loop_
_publ_author_name
'Taylor, Mercedes K.'
'Run\<cevski, Tom\<ce'
'Oktawiec, Julia'
'Gonzalez, Miguel I.'
'Siegelman, Rebecca L.'
'Mason, Jarad A.'
'Ye, Jinxing'
'Brown, Craig M.'
'Long, Jeffrey R.'

_publ_section_title
;
 Tuning the Adsorption-Induced Phase Change in the Flexible Metal-Organic
 Framework Co(bdp).
;
_journal_issue 45
_journal_name_full 'Journal of the American Chemical Society'
_journal_page_first 15019
_journal_page_last 15026
_journal_paper_doi 10.1021/jacs.6b09155
_journal_volume 138
_journal_year 2016
_chemical_formula_moiety 'C12 H4 Co D4 N4'
_chemical_formula_sum 'C12 H4 Co D4 N4'
_chemical_formula_weight 271.18
_space_group_crystal_system tetragonal
_space_group_IT_number 95
_space_group_name_Hall 'P 4cw 2c'
_space_group_name_H-M_alt 'P 43 2 2'
_atom_sites_solution_hydrogens geom
_atom_sites_solution_primary direct
_atom_sites_solution_secondary difmap
_cell_angle_alpha 90
_cell_angle_beta 90
_cell_angle_gamma 90
_cell_formula_units_Z 4
_cell_length_a 13.2909(5)
_cell_length_b 13.2909(5)
_cell_length_c 14.3560(6)
_cell_measurement_reflns_used 9862
_cell_measurement_temperature 298(2)
_cell_measurement_theta_max 30.350
_cell_measurement_theta_min 2.277
_cell_volume 2535.96(17)
_computing_cell_refinement 'SAINT v8.34A (Bruker, 2013)'
_computing_data_collection 'Bruker APEX 2'
_computing_data_reduction 'SAINT v8.34A (Bruker, 2013)'
_computing_molecular_graphics 'Olex2 (Dolomanov et al., 2009)'
_computing_publication_material 'Olex2 (Dolomanov et al., 2009)'
_computing_structure_refinement 'ShelXL (Sheldrick, 2015)'
_computing_structure_solution 'ShelXT (Sheldrick, 2015)'
_diffrn_ambient_temperature 298(2)
_diffrn_detector_area_resol_mean 10.42
_diffrn_measured_fraction_theta_full 0.999
_diffrn_measured_fraction_theta_max 0.999
_diffrn_measurement_device_type 'Bruker D8 with PHOTON100 CMOS detector'
_diffrn_measurement_method '\f and \w shutterless scans'
_diffrn_radiation_monochromator 'silicon 111'
_diffrn_radiation_type synchrotron
_diffrn_radiation_wavelength 0.7749
_diffrn_reflns_av_R_equivalents 0.0570
_diffrn_reflns_av_unetI/netI 0.0268
_diffrn_reflns_Laue_measured_fraction_full 0.999
_diffrn_reflns_Laue_measured_fraction_max 0.999
_diffrn_reflns_limit_h_max 17
_diffrn_reflns_limit_h_min -17
_diffrn_reflns_limit_k_max 17
_diffrn_reflns_limit_k_min -17
_diffrn_reflns_limit_l_max 18
_diffrn_reflns_limit_l_min -18
_diffrn_reflns_number 38643
_diffrn_reflns_point_group_measured_fraction_full 1.000
_diffrn_reflns_point_group_measured_fraction_max 1.000
_diffrn_reflns_theta_full 27.706
_diffrn_reflns_theta_max 30.699
_diffrn_reflns_theta_min 2.277
_diffrn_source 'Advanced Light Source, station 11.3.1'
_diffrn_standards_number 0
_exptl_absorpt_coefficient_mu 0.845
_exptl_absorpt_correction_T_max 0.942
_exptl_absorpt_correction_T_min 0.880
_exptl_absorpt_correction_type multi-scan
_exptl_absorpt_process_details
'SADABS-2014/2 (Bruker,2014) was used for absorption correction. wR2(int) was 0.1467 before and 0.0732 after correction. The Ratio of minimum to maximum transmission is 0.9346. The \l/2 correction factor is Not present.'
_exptl_crystal_colour violet
_exptl_crystal_colour_primary violet
_exptl_crystal_density_diffrn 0.710
_exptl_crystal_density_method 'not measured'
_exptl_crystal_description block
_exptl_crystal_F_000 540
_exptl_crystal_size_max 0.079
_exptl_crystal_size_mid 0.071
_exptl_crystal_size_min 0.071
_refine_diff_density_max 0.227
_refine_diff_density_min -0.243
_refine_diff_density_rms 0.042
_refine_ls_abs_structure_details
;
 Refined as an inversion twin.
;
_refine_ls_abs_structure_Flack 0.31(3)
_refine_ls_extinction_method none
_refine_ls_goodness_of_fit_ref 1.149
_refine_ls_hydrogen_treatment constr
_refine_ls_matrix_type full
_refine_ls_number_parameters 81
_refine_ls_number_reflns 3051
_refine_ls_number_restraints 0
_refine_ls_restrained_S_all 1.149
_refine_ls_R_factor_all 0.0300
_refine_ls_R_factor_gt 0.0270
_refine_ls_shift/su_max 0.000
_refine_ls_shift/su_mean 0.000
_refine_ls_structure_factor_coef Fsqd
_refine_ls_weighting_details 'w=1/[\s^2^(Fo^2^)+(0.0480P)^2^+0.2563P] where P=(Fo^2^+2Fc^2^)/3'
_refine_ls_weighting_scheme calc
_refine_ls_wR_factor_gt 0.0850
_refine_ls_wR_factor_ref 0.0868
_reflns_Friedel_coverage 0.696
_reflns_Friedel_fraction_full 1.000
_reflns_Friedel_fraction_max 1.000
_reflns_number_gt 2881
_reflns_number_total 3051
_reflns_threshold_expression 'I > 2\s(I)'
_cod_data_source_file ja6b09155_si_004.cif
_cod_data_source_block mkt018s_sq
_cod_original_cell_volume 2536.0(2)
_cod_database_code 4131068
_shelx_space_group_comment
;
The symmetry employed for this shelxl refinement is uniquely defined
by the following loop, which should always be used as a source of
symmetry information in preference to the above space-group names.
They are only intended as comments.
;
_shelx_estimated_absorpt_t_max 0.942
_shelx_estimated_absorpt_t_min 0.936
_olex2_refinement_description
;
1. Twinned data refinement
 Scales: 0.69(3) 0.31(3)
2. Fixed Uiso
 At 1.2 times of:
  All C(H) groups
3.a Aromatic/amide H refined with riding coordinates:
 C1(H1), C4(D4), C5(D5), C8(H8)
;
_shelx_shelxl_version_number 2014/7
_olex2_submission_special_instructions 'No special instructions were received'

loop_
_space_group_symop_operation_xyz
'x, y, z'
'-x, -y, z+1/2'
'-y, x, z+3/4'
'y, -x, z+1/4'
'-x, y, -z'
'x, -y, -z+1/2'
'y, x, -z+1/4'
'-y, -x, -z+3/4'

loop_
_atom_site_label
_atom_site_type_symbol
_atom_site_fract_x
_atom_site_fract_y
_atom_site_fract_z
_atom_site_U_iso_or_equiv
_atom_site_adp_type
_atom_site_occupancy
_atom_site_site_symmetry_order
_atom_site_calc_flag
_atom_site_refinement_flags_posn
_atom_site_refinement_flags_adp
_atom_site_refinement_flags_occupancy
Co1 Co -0.01088(2) -0.01088(2) 0.1250 0.02273(13) Uani 1 2 d S T P
N1 N 0.11116(13) -0.00718(19) 0.20313(11) 0.0363(5) Uani 1 1 d . . .
N2 N 0.86751(13) 0.01515(18) 0.29506(12) 0.0326(4) Uani 1 1 d . . .
C1 C 0.20793(17) -0.0108(3) 0.17550(17) 0.0508(8) Uani 1 1 d . . .
H1 H 0.2286 -0.0194 0.1141 0.061 Uiso 1 1 calc R . .
C2 C 0.2724(2) 0.0000 0.2500 0.0435(10) Uani 1 2 d S T P
C3 C 0.3835(2) 0.0000 0.2500 0.0486(11) Uani 1 2 d S T P
C4 C 0.43648(19) 0.0233(3) 0.32953(19) 0.0638(10) Uani 1 1 d . . .
D4 D 0.4020 0.0402 0.3837 0.077 Uiso 1 1 calc R . .
C5 C 0.5417(2) 0.0219(3) 0.32961(19) 0.0755(13) Uani 1 1 d . . .
D5 D 0.5759 0.0361 0.3846 0.091 Uiso 1 1 calc R . .
C6 C 0.5961(2) 0.0000 0.2500 0.0505(12) Uani 1 2 d S T P
C7 C 0.7071(2) 0.0000 0.2500 0.0387(9) Uani 1 2 d S T P
C8 C 0.77138(16) 0.0245(3) 0.32160(16) 0.0435(7) Uani 1 1 d . . .
H8 H 0.7508 0.0449 0.3806 0.052 Uiso 1 1 calc R . .

loop_
_atom_site_aniso_label
_atom_site_aniso_U_11
_atom_site_aniso_U_22
_atom_site_aniso_U_33
_atom_site_aniso_U_23
_atom_site_aniso_U_13
_atom_site_aniso_U_12
Co1 0.02181(15) 0.02181(15) 0.0246(2) -0.00064(8) 0.00064(8) 0.00156(13)
N1 0.0214(8) 0.0564(15) 0.0313(8) -0.0001(10) -0.0001(7) 0.0012(9)
N2 0.0223(8) 0.0480(13) 0.0275(8) -0.0071(10) 0.0006(6) -0.0009(9)
C1 0.0243(11) 0.091(3) 0.0369(12) -0.0052(15) 0.0045(9) 0.0003(15)
C2 0.0184(14) 0.067(3) 0.0456(18) -0.002(2) 0.000 0.000
C3 0.0184(14) 0.077(3) 0.051(2) 0.008(2) 0.000 0.000
C4 0.0247(12) 0.124(3) 0.0431(14) -0.0188(18) 0.0034(10) -0.0012(18)
C5 0.0235(12) 0.159(4) 0.0442(15) -0.028(2) -0.0027(10) -0.0003(19)
C6 0.0202(15) 0.085(4) 0.0464(19) -0.020(2) 0.000 0.000
C7 0.0205(14) 0.057(3) 0.0384(16) -0.0084(18) 0.000 0.000
C8 0.0217(11) 0.077(2) 0.0322(11) -0.0139(13) 0.0026(9) 0.0032(12)

loop_
_atom_type_symbol
_atom_type_description
_atom_type_scat_dispersion_real
_atom_type_scat_dispersion_imag
_atom_type_scat_source
C C 0.0040 0.0020 'International Tables Vol C Tables 4.2.6.8 and 6.1.1.4'
D D 0.0000 0.0000 'International Tables Vol C Tables 4.2.6.8 and 6.1.1.4'
Co Co 0.3550 1.1300 'International Tables Vol C Tables 4.2.6.8 and 6.1.1.4'
H H 0.0000 0.0000 'International Tables Vol C Tables 4.2.6.8 and 6.1.1.4'
N N 0.0080 0.0040 'International Tables Vol C Tables 4.2.6.8 and 6.1.1.4'

loop_
_geom_angle_atom_site_label_1
_geom_angle_atom_site_label_2
_geom_angle_atom_site_label_3
_geom_angle
_geom_angle_site_symmetry_1
_geom_angle_site_symmetry_3
N1 Co1 N1 106.39(14) . 7
N1 Co1 N2 111.90(10) 7 6_455
N1 Co1 N2 109.99(7) 7 3_544
N1 Co1 N2 109.99(7) . 6_455
N1 Co1 N2 111.89(10) . 3_544
N2 Co1 N2 106.75(13) 3_544 6_455
N1 N1 Co1 124.50(5) 6 .
C1 N1 Co1 128.09(15) . .
C1 N1 N1 107.25(13) . 6
N2 N2 Co1 122.96(8) 6 4_655
C8 N2 Co1 128.00(15) . 4_655
C8 N2 N2 107.42(13) . 6
N1 C1 H1 124.4 . .
N1 C1 C2 111.2(2) . .
C2 C1 H1 124.4 . .
C1 C2 C1 103.1(3) . 6
C1 C2 C3 128.43(14) . .
C1 C2 C3 128.43(14) 6 .
C4 C3 C2 120.76(16) 6 .
C4 C3 C2 120.76(16) . .
C4 C3 C4 118.5(3) 6 .
C3 C4 D4 119.7 . .
C3 C4 C5 120.6(2) . .
C5 C4 D4 119.7 . .
C4 C5 D5 119.2 . .
C6 C5 C4 121.7(2) . .
C6 C5 D5 119.2 . .
C5 C6 C5 116.9(3) 6 .
C5 C6 C7 121.53(16) . .
C5 C6 C7 121.53(16) 6 .
C8 C7 C6 128.36(13) 6 .
C8 C7 C6 128.36(13) . .
C8 C7 C8 103.3(3) 6 .
N2 C8 C7 110.9(2) . .
N2 C8 H8 124.5 . .
C7 C8 H8 124.5 . .

loop_
_geom_bond_atom_site_label_1
_geom_bond_atom_site_label_2
_geom_bond_distance
_geom_bond_site_symmetry_2
Co1 N1 1.9727(17) .
Co1 N1 1.9727(17) 7
Co1 N2 1.9831(17) 6_455
Co1 N2 1.9831(17) 3_544
N1 N1 1.359(3) 6
N1 C1 1.347(3) .
N2 Co1 1.9830(17) 4_655
N2 N2 1.355(3) 6
N2 C8 1.339(3) .
C1 H1 0.9300 .
C1 C2 1.378(3) .
C2 C1 1.378(3) 6
C2 C3 1.477(4) .
C3 C4 1.377(3) 6
C3 C4 1.377(3) .
C4 D4 0.9300 .
C4 C5 1.398(3) .
C5 D5 0.9300 .
C5 C6 1.384(3) .
C6 C5 1.384(3) 6
C6 C7 1.476(4) .
C7 C8 1.375(3) .
C7 C8 1.375(3) 6
C8 H8 0.9300 .

loop_
_geom_torsion_atom_site_label_1
_geom_torsion_atom_site_label_2
_geom_torsion_atom_site_label_3
_geom_torsion_atom_site_label_4
_geom_torsion
_geom_torsion_site_symmetry_1
_geom_torsion_site_symmetry_4
Co1 N1 C1 C2 176.21(17) . .
Co1 N2 C8 C7 -165.19(16) 4_655 .
N1 N1 C1 C2 0.6(4) 6 .
N1 C1 C2 C1 -0.24(15) . 6
N1 C1 C2 C3 179.76(15) . .
N2 N2 C8 C7 0.4(4) 6 .
C1 C2 C3 C4 172.4(3) 6 6
C1 C2 C3 C4 -7.6(3) . 6
C1 C2 C3 C4 -7.6(3) 6 .
C1 C2 C3 C4 172.4(3) . .
C2 C3 C4 C5 179.1(3) . .
C3 C4 C5 C6 1.8(7) . .
C4 C3 C4 C5 -0.9(3) 6 .
C4 C5 C6 C5 -0.9(3) . 6
C4 C5 C6 C7 179.1(3) . .
C5 C6 C7 C8 -3.3(3) 6 6
C5 C6 C7 C8 -3.3(3) . .
C5 C6 C7 C8 176.7(3) . 6
C5 C6 C7 C8 176.7(3) 6 .
C6 C7 C8 N2 179.83(14) . .
C8 C7 C8 N2 -0.17(14) 6 .

loop_
_twin_individual_id
_twin_individual_mass_fraction_refined
1 0.69(3)
2 0.31(3)
